data_7053159
loop_
_publ_author_name
'Gil-Garc\'ia, Rub\'en'
'Fraile, Roberto'
'Donnadieu, Bruno'
'Madariaga, Gotzon'
'Januskaitis, Vaidas'
'Rovira, Jordi'
'Gonz\'alez, Luc\'ia'
'Borr\'as, Joaqu\'in'
'Arn\'aiz, Francisco Javier'
'Garc\'ia-Tojal, Javier'

_publ_section_title
;
 Desulfurization processes of thiosemicarbazonecopper(ii) derivatives in
 acidic and basic aqueous media
;
_journal_issue 11
_journal_name_full 'New Journal of Chemistry'
_journal_page_first 3568
_journal_paper_doi 10.1039/c3nj00321c
_journal_volume 37
_journal_year 2013
_chemical_formula_moiety 'C13 H11 Cu N5 O2 S, 3(H2 O)'
_chemical_formula_sum 'C13 H17 Cu N5 O5 S'
_chemical_formula_weight 418.92
_chemical_name_systematic
;
 ?
;
_space_group_IT_number 15
_symmetry_cell_setting monoclinic
_symmetry_space_group_name_Hall '-C 2yc'
_symmetry_space_group_name_H-M 'C 1 2/c 1'
_atom_sites_solution_hydrogens geom
_atom_sites_solution_primary direct
_atom_sites_solution_secondary difmap
_audit_creation_date 2013-03-17T10:36:28-00:00
_audit_creation_method 'WinGX routine CIF_UPDATE'
_cell_angle_alpha 90
_cell_angle_beta 109.92(2)
_cell_angle_gamma 90
_cell_formula_units_Z 8
_cell_length_a 11.663(3)
_cell_length_b 28.967(9)
_cell_length_c 11.259(4)
_cell_measurement_reflns_used 2711
_cell_measurement_temperature 293(2)
_cell_measurement_theta_max 46.44
_cell_measurement_theta_min 3.55
_cell_volume 3576(2)
_computing_cell_refinement 'X-AREA (Stoe, 2002)'
_computing_data_collection 'X-AREA (Stoe, 2002)'
_computing_data_reduction 'X-AREA (Stoe, 2002)'
_computing_molecular_graphics 'CrystalMaker 4.1 (Palmer, D.C., 1994-2001)'
_computing_publication_material 'WinGX publication routines (Farrugia, 1999)'
_computing_structure_refinement 'SHELXL-97 (Sheldrick, 2008)'
_diffrn_ambient_temperature 293(2)
_diffrn_measured_fraction_theta_full 0.991
_diffrn_measured_fraction_theta_max 0.991
_diffrn_measurement_device_type 'Stoe StadiVari Dectris detector'
_diffrn_measurement_method 'Phi and omega scans'
_diffrn_radiation_monochromator graphite
_diffrn_radiation_type MoK\a
_diffrn_radiation_wavelength 0.71069
_diffrn_reflns_av_R_equivalents 0.4924
_diffrn_reflns_av_unetI/netI 0.9528
_diffrn_reflns_limit_h_max 13
_diffrn_reflns_limit_h_min -12
_diffrn_reflns_limit_k_max 34
_diffrn_reflns_limit_k_min -33
_diffrn_reflns_limit_l_max 5
_diffrn_reflns_limit_l_min -13
_diffrn_reflns_number 14985
_diffrn_reflns_theta_full 25
_diffrn_reflns_theta_max 25
_diffrn_reflns_theta_min 2.38
_exptl_absorpt_coefficient_mu 1.372
_exptl_absorpt_correction_type none
_exptl_crystal_colour orange
_exptl_crystal_density_diffrn 1.556
_exptl_crystal_density_method 'not measured'
_exptl_crystal_description prismatic
_exptl_crystal_F_000 1720
_exptl_crystal_size_max 0.056
_exptl_crystal_size_mid 0.025
_exptl_crystal_size_min 0.021
_refine_diff_density_max 0.355
_refine_diff_density_min -0.456
_refine_diff_density_rms 0.093
_refine_ls_extinction_method none
_refine_ls_goodness_of_fit_ref 0.572
_refine_ls_hydrogen_treatment mixed
_refine_ls_matrix_type full
_refine_ls_number_parameters 244
_refine_ls_number_reflns 3136
_refine_ls_number_restraints 37
_refine_ls_restrained_S_all 0.575
_refine_ls_R_factor_all 0.3381
_refine_ls_R_factor_gt 0.0589
_refine_ls_shift/su_max 0.009
_refine_ls_shift/su_mean 0
_refine_ls_structure_factor_coef Fsqd
_refine_ls_weighting_details 'calc w=1/[\s^2^(Fo^2^)+(0.0000P)^2^+0.0000P] where P=(Fo^2^+2Fc^2^)/3'
_refine_ls_weighting_scheme calc
_refine_ls_wR_factor_ref 0.1494
_reflns_number_gt 613
_reflns_number_total 3136
_reflns_threshold_expression >2\s(I)
_cod_data_source_file c3nj00321c.txt
_cod_data_source_block culpic
_cod_original_cell_volume 3576.3(19)
_cod_original_sg_symbol_H-M 'C 2/c'
_cod_database_code 7053159

loop_
_symmetry_equiv_pos_as_xyz
'x, y, z'
'-x, y, -z+1/2'
'x+1/2, y+1/2, z'
'-x+1/2, y+1/2, -z+1/2'
'-x, -y, -z'
'x, -y, z-1/2'
'-x+1/2, -y+1/2, -z'
'x+1/2, -y+1/2, z-1/2'

loop_
_atom_site_label
_atom_site_fract_x
_atom_site_fract_y
_atom_site_fract_z
_atom_site_U_iso_or_equiv
_atom_site_adp_type
_atom_site_calc_flag
_atom_site_refinement_flags
_atom_site_occupancy
_atom_site_type_symbol
Cu1 0.30532(14) 0.11319(6) 0.15574(19) 0.0362(5) Uani d . 1 Cu
S1 0.4433(3) 0.12913(12) 0.0586(4) 0.0408(11) Uani d U 1 S
N1 0.2278(9) 0.0817(4) 0.2722(12) 0.038(4) Uani d . 1 N
N2 0.3491(8) 0.0499(4) 0.1413(10) 0.027(3) Uani d U 1 N
N3 0.4194(9) 0.0364(4) 0.0745(11) 0.033(3) Uani d U 1 N
N4 0.5316(9) 0.0619(3) -0.0409(10) 0.037(3) Uani d . 1 N
H4A 0.545 0.0337 -0.0553 0.056 Uiso calc R 1 H
H4B 0.5622 0.0839 -0.0721 0.056 Uiso calc R 1 H
C1 0.1680(11) 0.1002(6) 0.3449(14) 0.045(5) Uani d . 1 C
H1 0.1638 0.1321 0.3503 0.068 Uiso calc RD 1 H
C2 0.1135(13) 0.0735(6) 0.4109(16) 0.054(5) Uani d . 1 C
H2 0.0728 0.0876 0.4593 0.081 Uiso calc R 1 H
C3 0.1181(11) 0.0259(6) 0.4065(15) 0.050(5) Uani d . 1 C
H3 0.081 0.0074 0.4505 0.075 Uiso calc R 1 H
C4 0.1827(12) 0.0065(5) 0.3312(15) 0.039(4) Uani d U 1 C
H4 0.1894 -0.0253 0.3242 0.059 Uiso calc R 1 H
C5 0.2347(11) 0.0364(5) 0.2695(14) 0.032(3) Uani d U 1 C
C6 0.3076(11) 0.0181(5) 0.1945(13) 0.030(3) Uani d U 1 C
H6 0.3215 -0.0132 0.187 0.046 Uiso calc R 1 H
C7 0.4647(11) 0.0716(5) 0.0285(13) 0.032(3) Uani d U 1 C
O1 0.1261(6) 0.1175(3) -0.0050(8) 0.038(3) Uani d . 1 O
O2 -0.0325(8) 0.1657(4) -0.0705(10) 0.061(3) Uani d . 1 O
N5 0.2587(9) 0.1778(4) 0.1672(11) 0.031(3) Uani d U 1 N
C8 0.3287(11) 0.2108(6) 0.2384(14) 0.043(4) Uani d U 1 C
H8 0.4029 0.2016 0.297 0.064 Uiso calc R 1 H
C9 0.3023(15) 0.2559(6) 0.2336(17) 0.069(6) Uani d . 1 C
H9 0.3561 0.2768 0.2871 0.103 Uiso calc R 1 H
C10 0.1899(15) 0.2711(6) 0.1447(14) 0.053(5) Uani d . 1 C
H10 0.1683 0.3021 0.1352 0.079 Uiso calc R 1 H
C11 0.1166(12) 0.2382(5) 0.0752(15) 0.052(5) Uani d . 1 C
H11 0.0398 0.2463 0.02 0.078 Uiso calc R 1 H
C12 0.1514(11) 0.1939(5) 0.0836(14) 0.036(4) Uani d . 1 C
C13 0.0767(12) 0.1545(5) 0.0005(15) 0.042(5) Uani d . 1 C
O1W 0.3743(8) 0.1367(4) 0.6663(10) 0.073(4) Uani d D 1 O
H1W1 0.326(9) 0.153(3) 0.692(4) 0.11 Uiso d D 1 H
H2W1 0.4008(3) 0.1179(5) 0.7292(10) 0.11 Uiso d D 1 H
O2W 0.2295(10) 0.2019(4) 0.4940(12) 0.075(4) Uani d D 1 O
H1W2 0.278(11) 0.179(3) 0.499(4) 0.112 Uiso d D 1 H
H2W2 0.193(12) 0.197(4) 0.546(12) 0.112 Uiso d D 1 H
O3W 0.1872(8) 0.1085(5) 0.7537(11) 0.073(4) Uani d D 1 O
H1W3 0.200(5) 0.116(5) 0.830(4) 0.11 Uiso d D 1 H
H2W3 0.127(10) 0.124(5) 0.708(10) 0.11 Uiso d D 1 H

loop_
_atom_site_aniso_label
_atom_site_aniso_U_11
_atom_site_aniso_U_22
_atom_site_aniso_U_33
_atom_site_aniso_U_12
_atom_site_aniso_U_13
_atom_site_aniso_U_23
Cu1 0.0319(8) 0.0317(10) 0.0435(14) 0.0069(10) 0.0110(9) -0.0037(12)
S1 0.043(2) 0.027(2) 0.057(3) 0.0040(17) 0.022(2) 0.001(2)
N1 0.020(6) 0.019(7) 0.072(12) 0.006(5) 0.013(7) -0.012(7)
N2 0.032(6) 0.029(7) 0.024(8) 0.007(5) 0.016(5) 0.000(6)
N3 0.031(6) 0.048(8) 0.021(8) 0.002(5) 0.010(5) -0.004(6)
N4 0.060(8) 0.014(6) 0.044(10) -0.003(6) 0.027(7) -0.003(7)
C1 0.026(8) 0.059(12) 0.042(13) 0.012(7) 0.000(9) 0.012(10)
C2 0.054(11) 0.060(14) 0.052(16) -0.001(9) 0.024(11) -0.018(11)
C3 0.012(7) 0.079(14) 0.054(15) 0.005(8) 0.005(8) 0.011(11)
C4 0.032(8) 0.038(9) 0.043(12) 0.007(7) 0.005(8) 0.010(9)
C5 0.026(6) 0.032(7) 0.032(9) -0.005(6) 0.003(6) -0.004(7)
C6 0.033(6) 0.028(7) 0.029(8) 0.005(5) 0.008(5) -0.006(6)
C7 0.029(7) 0.048(7) 0.018(9) -0.003(6) 0.009(6) -0.014(7)
O1 0.034(5) 0.031(6) 0.040(8) 0.008(5) 0.000(5) -0.005(6)
O2 0.039(6) 0.074(9) 0.050(9) 0.017(6) -0.009(6) -0.005(7)
N5 0.027(6) 0.034(8) 0.034(10) -0.002(5) 0.014(6) 0.002(7)
C8 0.023(8) 0.056(12) 0.045(13) -0.001(7) 0.008(8) 0.006(9)
C9 0.066(12) 0.037(11) 0.089(19) -0.013(9) 0.007(12) -0.012(12)
C10 0.089(13) 0.040(11) 0.015(12) 0.016(10) -0.001(10) -0.002(9)
C11 0.036(8) 0.041(11) 0.062(15) 0.015(8) -0.007(9) 0.005(11)
C12 0.030(8) 0.029(9) 0.034(12) 0.014(7) -0.009(8) -0.004(8)
C13 0.035(9) 0.040(10) 0.051(14) 0.007(8) 0.014(9) 0.013(9)
O1W 0.059(7) 0.095(11) 0.071(10) 0.030(6) 0.027(7) 0.002(8)
O2W 0.067(8) 0.093(10) 0.065(11) 0.006(7) 0.023(7) -0.005(8)
O3W 0.064(7) 0.094(10) 0.064(9) 0.017(7) 0.025(7) 0.012(9)

loop_
_atom_type_symbol
_atom_type_description
_atom_type_scat_dispersion_real
_atom_type_scat_dispersion_imag
_atom_type_scat_source
C C 0.0033 0.0016 'International Tables Vol C Tables 4.2.6.8 and 6.1.1.4'
S S 0.1246 0.1234 'International Tables Vol C Tables 4.2.6.8 and 6.1.1.4'
Cu Cu 0.3201 1.2651 'International Tables Vol C Tables 4.2.6.8 and 6.1.1.4'
N N 0.0061 0.0033 'International Tables Vol C Tables 4.2.6.8 and 6.1.1.4'
O O 0.0106 0.006 'International Tables Vol C Tables 4.2.6.8 and 6.1.1.4'
H H 0 0 'International Tables Vol C Tables 4.2.6.8 and 6.1.1.4'

loop_
_geom_angle_atom_site_label_1
_geom_angle_atom_site_label_2
_geom_angle_atom_site_label_3
_geom_angle
N2 Cu1 N5 179.0(5)
N2 Cu1 N1 79.5(5)
N5 Cu1 N1 101.0(4)
N2 Cu1 O1 100.6(4)
N5 Cu1 O1 78.4(4)
N1 Cu1 O1 92.7(4)
N2 Cu1 S1 84.4(3)
N5 Cu1 S1 95.4(3)
N1 Cu1 S1 159.6(3)
O1 Cu1 S1 102.5(2)
C7 S1 Cu1 94.1(5)
C5 N1 C1 117.1(13)
C5 N1 Cu1 112.8(10)
C1 N1 Cu1 130.1(10)
C6 N2 N3 116.9(12)
C6 N2 Cu1 119.5(9)
N3 N2 Cu1 123.6(9)
C7 N3 N2 113.1(12)
C7 N4 H4A 120
C7 N4 H4B 120
H4A N4 H4B 120
N1 C1 C2 122.4(16)
N1 C1 H1 118.8
C2 C1 H1 118.8
C1 C2 C3 120.8(16)
C1 C2 H2 119.6
C3 C2 H2 119.6
C2 C3 C4 116.7(15)
C2 C3 H3 121.6
C4 C3 H3 121.6
C5 C4 C3 117.7(14)
C5 C4 H4 121.2
C3 C4 H4 121.2
N1 C5 C4 125.2(14)
N1 C5 C6 114.9(12)
C4 C5 C6 119.9(14)
N2 C6 C5 112.9(13)
N2 C6 H6 123.5
C5 C6 H6 123.5
N4 C7 N3 117.6(13)
N4 C7 S1 118.5(11)
N3 C7 S1 123.9(11)
C13 O1 Cu1 109.2(10)
C8 N5 C12 113.6(12)
C8 N5 Cu1 126.5(9)
C12 N5 Cu1 119.2(9)
N5 C8 C9 126.1(15)
N5 C8 H8 116.9
C9 C8 H8 116.9
C8 C9 C10 118.3(15)
C8 C9 H9 120.9
C10 C9 H9 120.9
C11 C10 C9 116.4(15)
C11 C10 H10 121.8
C9 C10 H10 121.8
C10 C11 C12 121.5(14)
C10 C11 H11 119.2
C12 C11 H11 119.2
C11 C12 N5 124.0(14)
C11 C12 C13 124.8(13)
N5 C12 C13 111.2(12)
O1 C13 O2 124.5(15)
O1 C13 C12 119.9(12)
O2 C13 C12 115.1(13)
H1W1 O1W H2W1 99.3(11)
H1W2 O2W H2W2 107.4(14)
H1W3 O3W H2W3 107.4(14)

loop_
_geom_bond_atom_site_label_1
_geom_bond_atom_site_label_2
_geom_bond_distance
Cu1 N2 1.926(11)
Cu1 N5 1.965(11)
Cu1 N1 2.043(12)
Cu1 O1 2.255(8)
Cu1 S1 2.280(4)
S1 C7 1.734(14)
N1 C5 1.315(15)
N1 C1 1.354(16)
N2 C6 1.280(15)
N2 N3 1.346(12)
N3 C7 1.333(16)
N4 C7 1.309(14)
N4 H4A 0.86
N4 H4B 0.86
C1 C2 1.369(19)
C1 H1 0.93
C2 C3 1.38(2)
C2 H2 0.93
C3 C4 1.427(18)
C3 H3 0.93
C4 C5 1.374(18)
C4 H4 0.93
C5 C6 1.486(17)
C6 H6 0.93
O1 C13 1.229(15)
O2 C13 1.293(14)
N5 C8 1.332(16)
N5 C12 1.366(14)
C8 C9 1.34(2)
C8 H8 0.93
C9 C10 1.421(18)
C9 H9 0.93
C10 C11 1.339(18)
C10 H10 0.93
C11 C12 1.339(18)
C11 H11 0.93
C12 C13 1.543(18)
O1W H1W1 0.862(5)
O1W H2W1 0.862(5)
O2W H1W2 0.854(5)
O2W H2W2 0.849(5)
O3W H1W3 0.850(5)
O3W H2W3 0.850(5)

loop_
_geom_hbond_atom_site_label_D
_geom_hbond_atom_site_label_H
_geom_hbond_atom_site_label_A
_geom_hbond_distance_DH
_geom_hbond_distance_HA
_geom_hbond_distance_DA
_geom_hbond_angle_DHA
_geom_hbond_site_symmetry_A
O1W H2W1 O1W 0.862(5) 2.541(9) 2.895(19) 105.7(11) 2_656
O1W H1W1 O3W 0.862(5) 2.35(10) 2.803(15) 113(9) .
O2W H2W2 O2 0.849(5) 2.18(11) 2.910(14) 145(17) 2
O2W H1W2 O1W 0.854(5) 2.212(5) 2.821(15) 128.2(18) .
O3W H1W3 O1 0.850(5) 2.300(5) 3.045(14) 147(3) 1_556
O3W H2W3 O2 0.850(5) 1.97(5) 2.778(17) 158(15) 2
N4 H4A N3 0.86 2.1 2.955(15) 175 5_655
N4 H4B O1W 0.86 2.13 2.990(15) 175 2_655

loop_
_geom_torsion_atom_site_label_1
_geom_torsion_atom_site_label_2
_geom_torsion_atom_site_label_3
_geom_torsion_atom_site_label_4
_geom_torsion
N2 Cu1 S1 C7 7.5(6)
N5 Cu1 S1 C7 -171.4(6)
N1 Cu1 S1 C7 45.2(12)
O1 Cu1 S1 C7 -92.1(5)
N2 Cu1 N1 C5 -6.3(10)
N5 Cu1 N1 C5 172.8(10)
O1 Cu1 N1 C5 94.0(10)
S1 Cu1 N1 C5 -44.5(17)
N2 Cu1 N1 C1 176.8(12)
N5 Cu1 N1 C1 -4.2(13)
O1 Cu1 N1 C1 -82.9(12)
S1 Cu1 N1 C1 138.6(9)
N1 Cu1 N2 C6 5.6(11)
O1 Cu1 N2 C6 -85.3(11)
S1 Cu1 N2 C6 173.0(11)
N1 Cu1 N2 N3 -176.3(10)
O1 Cu1 N2 N3 92.8(9)
S1 Cu1 N2 N3 -8.9(9)
C6 N2 N3 C7 -176.3(13)
Cu1 N2 N3 C7 5.6(14)
C5 N1 C1 C2 -2(2)
Cu1 N1 C1 C2 175.1(11)
N1 C1 C2 C3 0(2)
C1 C2 C3 C4 0(2)
C2 C3 C4 C5 0(2)
C1 N1 C5 C4 2(2)
Cu1 N1 C5 C4 -175.1(12)
C1 N1 C5 C6 -176.5(12)
Cu1 N1 C5 C6 6.2(15)
C3 C4 C5 N1 -1(2)
C3 C4 C5 C6 177.3(13)
N3 N2 C6 C5 178.0(10)
Cu1 N2 C6 C5 -3.8(16)
N1 C5 C6 N2 -1.9(18)
C4 C5 C6 N2 179.3(13)
N2 N3 C7 N4 -178.1(11)
N2 N3 C7 S1 3.6(17)
Cu1 S1 C7 N4 173.3(11)
Cu1 S1 C7 N3 -8.5(12)
N2 Cu1 O1 C13 171.2(10)
N5 Cu1 O1 C13 -9.2(10)
N1 Cu1 O1 C13 91.4(10)
S1 Cu1 O1 C13 -102.3(10)
N1 Cu1 N5 C8 99.8(12)
O1 Cu1 N5 C8 -169.6(13)
S1 Cu1 N5 C8 -67.9(12)
N1 Cu1 N5 C12 -90.0(11)
O1 Cu1 N5 C12 0.6(10)
S1 Cu1 N5 C12 102.3(10)
C12 N5 C8 C9 0(2)
Cu1 N5 C8 C9 170.7(13)
N5 C8 C9 C10 0(3)
C8 C9 C10 C11 2(3)
C9 C10 C11 C12 -4(3)
C10 C11 C12 N5 4(3)
C10 C11 C12 C13 -175.4(15)
C8 N5 C12 C11 -2(2)
Cu1 N5 C12 C11 -173.4(12)
C8 N5 C12 C13 177.8(12)
Cu1 N5 C12 C13 6.4(16)
Cu1 O1 C13 O2 -172.9(12)
Cu1 O1 C13 C12 15.7(17)
C11 C12 C13 O1 163.9(16)
N5 C12 C13 O1 -16(2)
C11 C12 C13 O2 -8(2)
N5 C12 C13 O2 171.9(13)
